data_7703713
loop_
_publ_author_name
'Papadakis, Michael'
'Barrozo, Alexandre'
'Straistari, Tatiana'
'Queyriaux, Nicolas'
'Putri, Anisa'
'Fize, Jennifer'
'Giorgi, Michel'
'R\'eglier, Marius'
'Massin, Julien'
'Hardr\'e, Renaud'
'Orio, Maylis'

_publ_section_title
;
 Ligand-based electronic effects on the electrocatalytic hydrogen
 production by thiosemicarbazone nickel complexes.
;
_journal_issue 16
_journal_name_full 'Dalton transactions (Cambridge, England : 2003)'
_journal_page_first 5064
_journal_page_last 5073
_journal_paper_doi 10.1039/c9dt04775a
_journal_volume 49
_journal_year 2020
_chemical_formula_moiety 'C20 H22 N6 Pd S4, 2(C3 H7 N O)'
_chemical_formula_sum 'C26 H36 N8 O2 Pd S4'
_chemical_formula_weight 727.27
_space_group_crystal_system triclinic
_space_group_IT_number 2
_space_group_name_Hall '-P 1'
_space_group_name_H-M_alt 'P -1'
_atom_sites_solution_hydrogens geom
_audit_creation_date 2020-02-20
_audit_creation_method
;
Olex2 1.2
(compiled 2018.05.29 svn.r3510 for OlexSys, GUI svn.r5506)
;
_audit_update_record
;
2020-02-20 deposited with the CCDC.	2020-03-05 downloaded from the CCDC.
;
_cell_angle_alpha 70.595(2)
_cell_angle_beta 70.544(2)
_cell_angle_gamma 82.812(2)
_cell_formula_units_Z 2
_cell_length_a 11.3380(3)
_cell_length_b 12.5181(3)
_cell_length_c 12.8599(3)
_cell_measurement_reflns_used 14869
_cell_measurement_temperature 293
_cell_measurement_theta_max 68.7500
_cell_measurement_theta_min 3.7370
_cell_volume 1623.01(7)
_computing_cell_refinement 'CrysAlisPro 1.171.39.44a (Rigaku OD, 2018)'
_computing_data_collection 'CrysAlisPro 1.171.39.44a (Rigaku OD, 2018)'
_computing_data_reduction 'CrysAlisPro 1.171.39.44a (Rigaku OD, 2018)'
_computing_molecular_graphics 'Olex2 (Dolomanov et al., 2009)'
_computing_publication_material 'Olex2 (Dolomanov et al., 2009)'
_computing_structure_refinement 'ShelXL (Sheldrick, 2015)'
_computing_structure_solution 'SHELXT 2014/5 (Sheldrick, 2014)'
_diffrn_ambient_temperature 293
_diffrn_detector 'CCD plate'
_diffrn_detector_area_resol_mean 5.3048
_diffrn_detector_type AtlasS2
_diffrn_measured_fraction_theta_full 0.998
_diffrn_measured_fraction_theta_max 0.990
_diffrn_measurement_details
;
List of Runs (angles in degrees, time in seconds):

  # Type    Start    End  Width  t~exp~   \w     \q     \k     \f   Frames
#--------------------------------------------------------------------------
  1  \w   -101.00 -35.00   1.00    1.00    --    0.00-178.00 -60.00   66
  2  \w    -91.00  47.00   1.00    1.00    --    0.00 -38.00-120.00  138
  3  \w    -91.00  35.00   1.00    1.00    --    0.00 -57.00 -30.00  126
  4  \w    -42.00 -17.00   1.00    1.00    --   26.00 129.00   3.17   25
  5  \w      2.00  27.00   1.00    5.00    --   50.00  92.00  87.29   25
  6  \w   -106.00 -67.00   1.00    5.00    --  -52.94 -77.00 -90.00   39
  7  \w    -85.00 -16.00   1.00    5.00    --  -52.94 125.00-150.00   69
  8  \w    -94.00  -6.00   1.00    5.00    --  -52.94 125.00  30.00   88
  9  \w    106.00 145.00   1.00    5.00    --   52.94 125.00 -90.00   39
 10  \w      6.00  31.00   1.00    5.00    --   52.94  90.00-117.73   25
 11  \w      6.00  31.00   1.00    5.00    --   52.94  90.00   4.72   25
 12  \w     10.00  35.00   1.00    5.00    --   54.00  83.00-178.95   25
 13  \w     14.00  40.00   1.00    5.00    --   58.00  83.00 -74.09   26
 14  \w     55.00 132.00   1.00    5.00    --   58.00  71.00  48.42   77
 15  \w     18.00  45.00   1.00    5.00    --   62.00  77.00 -15.46   27
 16  \w     62.00 158.00   1.00    5.00    --   62.00  71.00 164.86   96
 17  \w     68.00 161.00   1.00    5.00    --   62.00  76.00 105.64   93
 18  \w     19.00  46.00   1.00    5.00    --   62.00  71.00 164.86   27
 19  \w     41.00 143.00   1.00    5.00    --   62.00  70.00 -71.83  102
 20  \w     19.00  67.00   1.00    5.00    --   62.00  76.00 105.64   48
 21  \w     18.00  43.00   1.00    5.00    --   62.00  82.00  11.29   25
 22  \w     18.00  43.00   1.00    5.00    --   62.00  80.00-100.71   25
 23  \w     18.00  45.00   1.00    5.00    --   62.00  79.00  61.61   27
 24  \w     53.00 152.00   1.00    5.00    --   62.00  77.00 -15.46   99
 25  \w     18.00  45.00   1.00    5.00    --   62.00  80.00-170.72   27
 26  \w     39.00  65.00   1.00   10.00    --   82.00  75.00-170.70   26
 27  \w     43.00  83.00   1.00   10.00    --   86.00  73.00-153.16   40
 28  \w     62.00 178.00   1.00   10.00    --  105.88  77.00   0.00  116
 29  \w     96.00 178.00   1.00   10.00    --  105.88  77.00  30.00   82
 30  \w     62.00 145.00   1.00   10.00    --  105.88  77.00 -90.00   83
 31  \w     62.00  88.00   1.00   10.00    --  105.88  77.00  30.00   26
 32  \w     81.00 148.00   1.00   10.00    --  105.88 -91.00 -60.00   67
 33  \w     27.00 115.00   1.00   10.00    --  105.88-111.00-180.00   88
 34  \w      9.00  61.00   1.00   10.00    --  105.88 -91.00 -60.00   52
 35  \w     62.00 169.00   1.00   10.00    --  105.88  77.00-180.00  107
 36  \w     10.00 143.00   1.00   10.00    --  105.88 -91.00-150.00  133
 37  \w     62.00 178.00   1.00   10.00    --  105.88  77.00 120.00  116
 38  \w     62.00  92.00   1.00   10.00    --  105.88  77.00-150.00   30
 39  \w     64.00  92.00   1.00   10.00    --  105.88  63.00 -30.00   28
 40  \w     99.00 177.00   1.00   10.00    --  105.88  77.00 -60.00   78
 41  \w     62.00  89.00   1.00   10.00    --  105.88  63.00  60.00   27
 42  \w     62.00  88.00   1.00   10.00    --  105.88  77.00 -60.00   26
 43  \w     63.00 131.00   1.00   10.00    --  105.88  77.00 -30.00   68
 44  \w     86.00 149.00   1.00   10.00    --  105.88 178.00-150.00   63
 45  \w     95.00 178.00   1.00   10.00    --  105.88  77.00-150.00   83
 46  \w     62.00  89.00   1.00   10.00    --  105.88  63.00-120.00   27
 47  \w     62.00 167.00   1.00   10.00    --  105.88  77.00  90.00  105
 48  \w     62.00 152.00   1.00   10.00    --  105.88  77.00-120.00   90
 49  \w    100.00 127.00   1.00   10.00    --  105.88  77.00  60.00   27
 50  \w     62.00  88.00   1.00   10.00    --  105.88  77.00  60.00   26
 51  \w     62.00 178.00   1.00   10.00    --  105.88  76.00 147.00  116
 52  \w     62.00 132.00   1.00   10.00    --  105.88  63.00  90.00   70
;
_diffrn_measurement_device 'four-circle diffractometer'
_diffrn_measurement_device_type 'SuperNova, Dual, Cu at home/near, AtlasS2'
_diffrn_measurement_method '\w scans'
_diffrn_orient_matrix_type 'CrysAlisPro convention (1999,Acta A55,543-557)'
_diffrn_orient_matrix_UB_11 -0.1395000000
_diffrn_orient_matrix_UB_12 -0.0114509000
_diffrn_orient_matrix_UB_13 0.0172422000
_diffrn_orient_matrix_UB_21 -0.0065210000
_diffrn_orient_matrix_UB_22 -0.1074886000
_diffrn_orient_matrix_UB_23 0.1042421000
_diffrn_orient_matrix_UB_31 -0.0356214000
_diffrn_orient_matrix_UB_32 0.0731049000
_diffrn_orient_matrix_UB_33 0.0818648000
_diffrn_radiation_monochromator mirror
_diffrn_radiation_probe x-ray
_diffrn_radiation_type CuK\a
_diffrn_radiation_wavelength 1.54184
_diffrn_reflns_av_R_equivalents 0.0847
_diffrn_reflns_av_unetI/netI 0.0530
_diffrn_reflns_Laue_measured_fraction_full 0.998
_diffrn_reflns_Laue_measured_fraction_max 0.990
_diffrn_reflns_limit_h_max 13
_diffrn_reflns_limit_h_min -13
_diffrn_reflns_limit_k_max 14
_diffrn_reflns_limit_k_min -15
_diffrn_reflns_limit_l_max 15
_diffrn_reflns_limit_l_min -15
_diffrn_reflns_number 21621
_diffrn_reflns_point_group_measured_fraction_full 0.998
_diffrn_reflns_point_group_measured_fraction_max 0.990
_diffrn_reflns_theta_full 67.684
_diffrn_reflns_theta_max 68.843
_diffrn_reflns_theta_min 3.744
_diffrn_source 'micro-focus sealed X-ray tube'
_diffrn_source_type 'SuperNova (Cu) X-ray Source'
_exptl_absorpt_coefficient_mu 7.324
_exptl_absorpt_correction_T_max 1.00000
_exptl_absorpt_correction_T_min 0.29974
_exptl_absorpt_correction_type multi-scan
_exptl_absorpt_process_details
;
CrysAlisPro 1.171.39.44a (Rigaku Oxford Diffraction, 2018)
Empirical absorption correction using spherical harmonics,
 implemented in SCALE3 ABSPACK scaling algorithm.
;
_exptl_crystal_colour black
_exptl_crystal_colour_primary black
_exptl_crystal_density_diffrn 1.488
_exptl_crystal_description needle
_exptl_crystal_F_000 748
_exptl_crystal_size_max 0.36
_exptl_crystal_size_mid 0.14
_exptl_crystal_size_min 0.08
_refine_diff_density_max 1.020
_refine_diff_density_min -0.844
_refine_diff_density_rms 0.070
_refine_ls_extinction_method none
_refine_ls_goodness_of_fit_ref 1.023
_refine_ls_hydrogen_treatment constr
_refine_ls_matrix_type full
_refine_ls_number_parameters 378
_refine_ls_number_reflns 5954
_refine_ls_number_restraints 0
_refine_ls_restrained_S_all 1.023
_refine_ls_R_factor_all 0.0423
_refine_ls_R_factor_gt 0.0405
_refine_ls_shift/su_max 0.001
_refine_ls_shift/su_mean 0.000
_refine_ls_structure_factor_coef Fsqd
_refine_ls_weighting_details 'w=1/[\s^2^(Fo^2^)+(0.0597P)^2^+0.7526P] where P=(Fo^2^+2Fc^2^)/3'
_refine_ls_weighting_scheme calc
_refine_ls_wR_factor_gt 0.1099
_refine_ls_wR_factor_ref 0.1123
_reflns_Friedel_coverage 0.000
_reflns_number_gt 5619
_reflns_number_total 5954
_reflns_threshold_expression 'I > 2\s(I)'
_cod_data_source_file c9dt04775a2.cif
_cod_data_source_block ap22pdl2
_cod_depositor_comments 'Adding full bibliography for 7703713.cif.'
_cod_database_code 7703713
_shelx_shelxl_version_number 2016/4
_chemical_oxdiff_formula 'c20 h22 n6 s4 Pd1'
_shelx_space_group_comment
;
The symmetry employed for this shelxl refinement is uniquely defined
by the following loop, which should always be used as a source of
symmetry information in preference to the above space-group names.
They are only intended as comments.
;
_shelx_estimated_absorpt_t_max 0.592
_shelx_estimated_absorpt_t_min 0.178
_reflns_odcompleteness_completeness 100.00
_reflns_odcompleteness_iscentric 1
_reflns_odcompleteness_theta 64.99
_olex2_refinement_description
;
1. Fixed Uiso
 At 1.2 times of:
  All C(H) groups, All N(H) groups
 At 1.5 times of:
  All C(H,H,H) groups
2.a Aromatic/amide H refined with riding coordinates:
 N1(H1), N6(H6), C3(H3), C4(H4), C6(H6A), C7(H7), C13(H13), C14(H14), C16(H16),
  C17(H17), C23(H23), C26(H26)
2.b Idealised Me refined as rotating group:
 C1(H1A,H1B,H1C), C18(H18A,H18B,H18C), C19(H19A,H19B,H19C), C20(H20A,H20B,
 H20C), C21(H21A,H21B,H21C), C22(H22A,H22B,H22C), C24(H24A,H24B,H24C), C25(H25A,
 H25B,H25C)
;
_olex2_submission_special_instructions 'No special instructions were received'
_oxdiff_exptl_absorpt_empirical_details
;
Empirical correction (ABSPACK) includes:
- Absorption correction using spherical harmonics
- Frame scaling
;
_oxdiff_exptl_absorpt_empirical_full_max 2.369
_oxdiff_exptl_absorpt_empirical_full_min 0.580

loop_
_space_group_symop_operation_xyz
'x, y, z'
'-x, -y, -z'

loop_
_atom_site_label
_atom_site_type_symbol
_atom_site_fract_x
_atom_site_fract_y
_atom_site_fract_z
_atom_site_U_iso_or_equiv
_atom_site_adp_type
_atom_site_occupancy
_atom_site_site_symmetry_order
_atom_site_calc_flag
_atom_site_refinement_flags_posn
_atom_site_refinement_flags_adp
_atom_site_refinement_flags_occupancy
_atom_site_disorder_assembly
_atom_site_disorder_group
Pd1 Pd 0.60499(2) 0.25542(2) 0.40142(2) 0.05007(10) Uani 1 1 d . . . . .
S1 S 1.11436(13) -0.16843(11) 0.89690(12) 0.0918(3) Uani 1 1 d . . . . .
S2 S 0.69928(9) 0.31856(7) 0.50108(9) 0.0649(2) Uani 1 1 d . . . . .
S3 S 0.48574(9) 0.39596(7) 0.31859(8) 0.0621(2) Uani 1 1 d . . . . .
S4 S 0.20587(13) 0.25482(11) -0.16525(12) 0.0921(3) Uani 1 1 d . . . . .
N1 N 0.8408(3) 0.1851(2) 0.6184(3) 0.0593(7) Uani 1 1 d . . . . .
H1 H 0.847225 0.249912 0.625404 0.071 Uiso 1 1 calc R . . . .
N2 N 0.7638(2) 0.0928(2) 0.5267(3) 0.0553(6) Uani 1 1 d . . . . .
N3 N 0.6914(2) 0.1108(2) 0.4570(2) 0.0519(6) Uani 1 1 d . . . . .
N4 N 0.5500(2) 0.1661(2) 0.3252(2) 0.0510(6) Uani 1 1 d . . . . .
N5 N 0.4796(3) 0.2085(2) 0.2525(2) 0.0540(6) Uani 1 1 d . . . . .
N6 N 0.3877(3) 0.3758(2) 0.1677(3) 0.0573(6) Uani 1 1 d . . . . .
H6 H 0.371069 0.445149 0.166271 0.069 Uiso 1 1 calc R . . . .
C1 C 1.0992(5) -0.3012(4) 0.8813(5) 0.1035(17) Uani 1 1 d . . . . .
H1A H 1.142038 -0.299567 0.802635 0.155 Uiso 1 1 calc GR . . . .
H1B H 1.012283 -0.316037 0.900322 0.155 Uiso 1 1 calc GR . . . .
H1C H 1.135219 -0.359748 0.932569 0.155 Uiso 1 1 calc GR . . . .
C2 C 1.0319(3) -0.0723(3) 0.8107(3) 0.0646(9) Uani 1 1 d . . . . .
C3 C 1.0080(4) 0.0351(3) 0.8246(3) 0.0678(9) Uani 1 1 d . . . . .
H3 H 1.034708 0.051115 0.878766 0.081 Uiso 1 1 calc R . . . .
C4 C 0.9464(3) 0.1169(3) 0.7606(3) 0.0653(9) Uani 1 1 d . . . . .
H4 H 0.932611 0.188062 0.770949 0.078 Uiso 1 1 calc R . . . .
C5 C 0.9040(3) 0.0951(3) 0.6800(3) 0.0548(7) Uani 1 1 d . . . . .
C6 C 0.9278(3) -0.0111(3) 0.6643(3) 0.0615(8) Uani 1 1 d . . . . .
H6A H 0.900930 -0.027055 0.610247 0.074 Uiso 1 1 calc R . . . .
C7 C 0.9913(3) -0.0930(3) 0.7290(3) 0.0645(8) Uani 1 1 d . . . . .
H7 H 1.007140 -0.163611 0.717435 0.077 Uiso 1 1 calc R . . . .
C8 C 0.7726(3) 0.1860(3) 0.5507(3) 0.0537(7) Uani 1 1 d . . . . .
C9 C 0.6719(3) 0.0294(2) 0.4213(3) 0.0504(7) Uani 1 1 d . . . . .
C10 C 0.5928(3) 0.0612(2) 0.3455(3) 0.0505(7) Uani 1 1 d . . . . .
C11 C 0.4500(3) 0.3167(3) 0.2413(3) 0.0525(7) Uani 1 1 d . . . . .
C12 C 0.3451(3) 0.3423(3) 0.0921(3) 0.0537(7) Uani 1 1 d . . . . .
C13 C 0.3157(3) 0.2310(3) 0.1104(3) 0.0604(8) Uani 1 1 d . . . . .
H13 H 0.324251 0.173252 0.175281 0.072 Uiso 1 1 calc R . . . .
C14 C 0.2735(3) 0.2076(3) 0.0308(4) 0.0652(9) Uani 1 1 d . . . . .
H14 H 0.253577 0.133509 0.043664 0.078 Uiso 1 1 calc R . . . .
C15 C 0.2601(3) 0.2915(3) -0.0678(3) 0.0637(8) Uani 1 1 d . . . . .
C16 C 0.2858(4) 0.4022(3) -0.0822(3) 0.0680(9) Uani 1 1 d . . . . .
H16 H 0.273804 0.460572 -0.145323 0.082 Uiso 1 1 calc R . . . .
C17 C 0.3287(3) 0.4267(3) -0.0044(3) 0.0630(8) Uani 1 1 d . . . . .
H17 H 0.346924 0.501142 -0.016815 0.076 Uiso 1 1 calc R . . . .
C18 C 0.2919(6) 0.3462(5) -0.3028(5) 0.1104(18) Uani 1 1 d . . . . .
H18A H 0.269626 0.332405 -0.362866 0.166 Uiso 1 1 calc GR . . . .
H18B H 0.379876 0.331934 -0.314706 0.166 Uiso 1 1 calc GR . . . .
H18C H 0.272645 0.423664 -0.304795 0.166 Uiso 1 1 calc GR . . . .
C19 C 0.7285(3) -0.0861(3) 0.4542(3) 0.0600(8) Uani 1 1 d . . . . .
H19A H 0.796190 -0.095634 0.388975 0.090 Uiso 1 1 calc GR . . . .
H19B H 0.666173 -0.141914 0.477103 0.090 Uiso 1 1 calc GR . . . .
H19C H 0.759464 -0.095168 0.517629 0.090 Uiso 1 1 calc GR . . . .
C20 C 0.5656(4) -0.0191(3) 0.2935(3) 0.0612(8) Uani 1 1 d . . . . .
H20A H 0.503098 0.013613 0.256304 0.092 Uiso 1 1 calc GR . . . .
H20B H 0.535442 -0.088665 0.353381 0.092 Uiso 1 1 calc GR . . . .
H20C H 0.640636 -0.034042 0.237328 0.092 Uiso 1 1 calc GR . . . .
O1 O 0.8943(3) 0.3814(2) 0.6496(3) 0.0947(10) Uani 1 1 d . . . . .
N7 N 0.9036(3) 0.5589(3) 0.6491(4) 0.0795(10) Uani 1 1 d . . . . .
C21 C 0.9668(6) 0.5263(6) 0.7351(6) 0.125(2) Uani 1 1 d . . . . .
H21A H 1.047126 0.561318 0.702685 0.188 Uiso 1 1 calc GR . . . .
H21B H 0.977647 0.445415 0.759601 0.188 Uiso 1 1 calc GR . . . .
H21C H 0.917851 0.550240 0.800554 0.188 Uiso 1 1 calc GR . . . .
C22 C 0.8793(6) 0.6780(4) 0.6008(6) 0.128(3) Uani 1 1 d . . . . .
H22A H 0.828446 0.707515 0.661772 0.192 Uiso 1 1 calc GR . . . .
H22B H 0.836221 0.688332 0.545226 0.192 Uiso 1 1 calc GR . . . .
H22C H 0.957083 0.717489 0.563243 0.192 Uiso 1 1 calc GR . . . .
C23 C 0.8708(4) 0.4821(4) 0.6167(4) 0.0835(12) Uani 1 1 d . . . . .
H23 H 0.825820 0.506288 0.564111 0.100 Uiso 1 1 calc R . . . .
O2 O 0.3495(3) 0.6111(2) 0.1195(3) 0.0810(8) Uani 1 1 d . . . . .
N8 N 0.3860(3) 0.7838(2) 0.1187(2) 0.0559(6) Uani 1 1 d . . . . .
C24 C 0.4344(4) 0.8518(3) 0.1670(4) 0.0727(10) Uani 1 1 d . . . . .
H24A H 0.512496 0.884101 0.113076 0.109 Uiso 1 1 calc GR . . . .
H24B H 0.447329 0.804952 0.238539 0.109 Uiso 1 1 calc GR . . . .
H24C H 0.375530 0.911462 0.181302 0.109 Uiso 1 1 calc GR . . . .
C25 C 0.3502(5) 0.8421(4) 0.0173(4) 0.0890(13) Uani 1 1 d . . . . .
H25A H 0.296621 0.905424 0.029729 0.134 Uiso 1 1 calc GR . . . .
H25B H 0.306298 0.791406 0.001594 0.134 Uiso 1 1 calc GR . . . .
H25C H 0.423547 0.868668 -0.047659 0.134 Uiso 1 1 calc GR . . . .
C26 C 0.3842(4) 0.6723(3) 0.1606(4) 0.0660(9) Uani 1 1 d . . . . .
H26 H 0.410828 0.638040 0.225307 0.079 Uiso 1 1 calc R . . . .

loop_
_atom_site_aniso_label
_atom_site_aniso_U_11
_atom_site_aniso_U_22
_atom_site_aniso_U_33
_atom_site_aniso_U_23
_atom_site_aniso_U_13
_atom_site_aniso_U_12
Pd1 0.05949(15) 0.04049(14) 0.05286(16) -0.01630(10) -0.01822(11) -0.00318(9)
S1 0.1010(8) 0.0918(8) 0.0950(8) -0.0186(6) -0.0586(7) 0.0043(6)
S2 0.0853(6) 0.0474(4) 0.0759(6) -0.0244(4) -0.0378(5) 0.0004(4)
S3 0.0803(5) 0.0439(4) 0.0740(5) -0.0230(4) -0.0361(4) 0.0037(3)
S4 0.1075(8) 0.0953(8) 0.1026(9) -0.0448(7) -0.0531(7) -0.0090(6)
N1 0.0658(15) 0.0520(14) 0.0692(18) -0.0254(13) -0.0249(14) -0.0037(12)
N2 0.0592(14) 0.0504(14) 0.0615(16) -0.0208(12) -0.0216(12) -0.0020(11)
N3 0.0561(13) 0.0478(13) 0.0524(14) -0.0154(11) -0.0176(11) -0.0011(10)
N4 0.0585(13) 0.0427(12) 0.0522(14) -0.0169(10) -0.0139(11) -0.0062(10)
N5 0.0641(14) 0.0449(13) 0.0547(15) -0.0149(11) -0.0211(12) -0.0010(11)
N6 0.0695(16) 0.0426(13) 0.0689(17) -0.0215(12) -0.0303(14) 0.0029(11)
C1 0.112(4) 0.088(3) 0.112(4) -0.028(3) -0.051(3) 0.030(3)
C2 0.0583(17) 0.072(2) 0.062(2) -0.0139(16) -0.0208(16) -0.0107(15)
C3 0.075(2) 0.078(2) 0.064(2) -0.0276(18) -0.0295(18) -0.0111(18)
C4 0.074(2) 0.065(2) 0.068(2) -0.0291(17) -0.0257(17) -0.0088(16)
C5 0.0519(15) 0.0581(17) 0.0567(18) -0.0206(14) -0.0143(13) -0.0082(13)
C6 0.0668(19) 0.0622(19) 0.067(2) -0.0258(16) -0.0286(16) -0.0033(15)
C7 0.070(2) 0.0586(19) 0.074(2) -0.0245(16) -0.0301(18) -0.0041(15)
C8 0.0566(16) 0.0523(16) 0.0538(17) -0.0185(13) -0.0163(14) -0.0034(13)
C9 0.0562(15) 0.0417(14) 0.0530(17) -0.0169(12) -0.0138(13) -0.0030(12)
C10 0.0588(16) 0.0416(14) 0.0508(16) -0.0167(12) -0.0128(13) -0.0046(12)
C11 0.0572(16) 0.0488(16) 0.0516(17) -0.0162(13) -0.0153(14) -0.0047(13)
C12 0.0516(15) 0.0501(16) 0.0622(19) -0.0219(14) -0.0162(14) -0.0024(12)
C13 0.0641(18) 0.0472(16) 0.071(2) -0.0154(15) -0.0249(16) -0.0044(13)
C14 0.0621(18) 0.0537(18) 0.088(3) -0.0299(17) -0.0240(18) -0.0053(14)
C15 0.0609(18) 0.068(2) 0.071(2) -0.0294(17) -0.0251(17) 0.0004(15)
C16 0.080(2) 0.0592(19) 0.071(2) -0.0166(16) -0.0334(19) -0.0034(16)
C17 0.075(2) 0.0459(16) 0.073(2) -0.0174(15) -0.0305(18) -0.0009(14)
C18 0.149(5) 0.113(4) 0.087(3) -0.040(3) -0.058(3) 0.016(4)
C19 0.0677(18) 0.0459(16) 0.069(2) -0.0176(14) -0.0257(16) 0.0003(14)
C20 0.084(2) 0.0482(16) 0.063(2) -0.0214(14) -0.0320(17) -0.0050(15)
O1 0.122(2) 0.0613(16) 0.124(3) -0.0457(17) -0.052(2) 0.0022(16)
N7 0.0754(19) 0.0576(17) 0.105(3) -0.0337(17) -0.0180(18) -0.0055(14)
C21 0.119(4) 0.135(5) 0.167(6) -0.087(5) -0.066(4) 0.007(4)
C22 0.118(4) 0.061(3) 0.151(5) -0.024(3) 0.020(4) -0.006(3)
C23 0.086(3) 0.081(3) 0.090(3) -0.033(2) -0.029(2) -0.002(2)
O2 0.0984(19) 0.0548(14) 0.108(2) -0.0382(14) -0.0432(17) 0.0008(13)
N8 0.0656(15) 0.0485(14) 0.0602(16) -0.0196(12) -0.0261(13) 0.0008(11)
C24 0.077(2) 0.067(2) 0.085(3) -0.0358(19) -0.026(2) -0.0084(17)
C25 0.122(4) 0.078(3) 0.080(3) -0.029(2) -0.053(3) 0.026(2)
C26 0.073(2) 0.0541(19) 0.075(2) -0.0200(17) -0.0298(18) 0.0015(15)

loop_
_atom_type_symbol
_atom_type_description
_atom_type_scat_dispersion_real
_atom_type_scat_dispersion_imag
_atom_type_scat_source
C C 0.0181 0.0091 'International Tables Vol C Tables 4.2.6.8 and 6.1.1.4'
H H 0.0000 0.0000 'International Tables Vol C Tables 4.2.6.8 and 6.1.1.4'
N N 0.0311 0.0180 'International Tables Vol C Tables 4.2.6.8 and 6.1.1.4'
O O 0.0492 0.0322 'International Tables Vol C Tables 4.2.6.8 and 6.1.1.4'
Pd Pd 0.1215 3.9337 'International Tables Vol C Tables 4.2.6.8 and 6.1.1.4'
S S 0.3331 0.5567 'International Tables Vol C Tables 4.2.6.8 and 6.1.1.4'

loop_
_geom_angle_atom_site_label_1
_geom_angle_atom_site_label_2
_geom_angle_atom_site_label_3
_geom_angle
_geom_angle_site_symmetry_1
_geom_angle_site_symmetry_3
_geom_angle_publ_flag
S3 Pd1 S2 110.35(3) . . ?
N3 Pd1 S2 83.94(9) . . ?
N3 Pd1 S3 165.68(9) . . ?
N3 Pd1 N4 81.57(11) . . ?
N4 Pd1 S2 165.40(8) . . ?
N4 Pd1 S3 84.17(8) . . ?
C2 S1 C1 104.8(2) . . ?
C8 S2 Pd1 94.24(12) . . ?
C11 S3 Pd1 94.28(11) . . ?
C15 S4 C18 102.7(2) . . ?
C5 N1 H1 114.7 . . ?
C8 N1 H1 114.7 . . ?
C8 N1 C5 130.5(3) . . ?
C8 N2 N3 111.2(3) . . ?
N2 N3 Pd1 124.9(2) . . ?
C9 N3 Pd1 114.0(2) . . ?
C9 N3 N2 121.1(3) . . ?
N5 N4 Pd1 124.36(19) . . ?
C10 N4 Pd1 114.1(2) . . ?
C10 N4 N5 121.4(3) . . ?
C11 N5 N4 111.5(3) . . ?
C11 N6 H6 114.9 . . ?
C11 N6 C12 130.1(3) . . ?
C12 N6 H6 114.9 . . ?
S1 C1 H1A 109.5 . . ?
S1 C1 H1B 109.5 . . ?
S1 C1 H1C 109.5 . . ?
H1A C1 H1B 109.5 . . ?
H1A C1 H1C 109.5 . . ?
H1B C1 H1C 109.5 . . ?
C3 C2 S1 116.6(3) . . ?
C7 C2 S1 125.7(3) . . ?
C7 C2 C3 117.7(3) . . ?
C2 C3 H3 119.3 . . ?
C4 C3 C2 121.4(4) . . ?
C4 C3 H3 119.3 . . ?
C3 C4 H4 119.7 . . ?
C3 C4 C5 120.6(4) . . ?
C5 C4 H4 119.7 . . ?
C4 C5 N1 116.4(3) . . ?
C6 C5 N1 124.9(3) . . ?
C6 C5 C4 118.7(3) . . ?
C5 C6 H6A 120.0 . . ?
C7 C6 C5 120.1(3) . . ?
C7 C6 H6A 120.0 . . ?
C2 C7 H7 119.3 . . ?
C6 C7 C2 121.4(4) . . ?
C6 C7 H7 119.3 . . ?
N1 C8 S2 114.3(2) . . ?
N2 C8 S2 125.6(3) . . ?
N2 C8 N1 120.1(3) . . ?
N3 C9 C10 115.2(3) . . ?
N3 C9 C19 122.2(3) . . ?
C10 C9 C19 122.6(3) . . ?
N4 C10 C9 115.1(3) . . ?
N4 C10 C20 122.6(3) . . ?
C9 C10 C20 122.2(3) . . ?
N5 C11 S3 125.2(3) . . ?
N5 C11 N6 120.6(3) . . ?
N6 C11 S3 114.1(2) . . ?
C13 C12 N6 124.1(3) . . ?
C17 C12 N6 117.1(3) . . ?
C17 C12 C13 118.7(3) . . ?
C12 C13 H13 120.3 . . ?
C14 C13 C12 119.3(3) . . ?
C14 C13 H13 120.3 . . ?
C13 C14 H14 118.9 . . ?
C13 C14 C15 122.1(3) . . ?
C15 C14 H14 118.9 . . ?
C14 C15 S4 119.4(3) . . ?
C16 C15 S4 123.0(3) . . ?
C16 C15 C14 117.5(4) . . ?
C15 C16 H16 119.5 . . ?
C17 C16 C15 121.0(4) . . ?
C17 C16 H16 119.5 . . ?
C12 C17 H17 119.4 . . ?
C16 C17 C12 121.2(3) . . ?
C16 C17 H17 119.4 . . ?
S4 C18 H18A 109.5 . . ?
S4 C18 H18B 109.5 . . ?
S4 C18 H18C 109.5 . . ?
H18A C18 H18B 109.5 . . ?
H18A C18 H18C 109.5 . . ?
H18B C18 H18C 109.5 . . ?
C9 C19 H19A 109.5 . . ?
C9 C19 H19B 109.5 . . ?
C9 C19 H19C 109.5 . . ?
H19A C19 H19B 109.5 . . ?
H19A C19 H19C 109.5 . . ?
H19B C19 H19C 109.5 . . ?
C10 C20 H20A 109.5 . . ?
C10 C20 H20B 109.5 . . ?
C10 C20 H20C 109.5 . . ?
H20A C20 H20B 109.5 . . ?
H20A C20 H20C 109.5 . . ?
H20B C20 H20C 109.5 . . ?
C21 N7 C22 117.7(5) . . ?
C23 N7 C21 120.1(4) . . ?
C23 N7 C22 122.2(5) . . ?
N7 C21 H21A 109.5 . . ?
N7 C21 H21B 109.5 . . ?
N7 C21 H21C 109.5 . . ?
H21A C21 H21B 109.5 . . ?
H21A C21 H21C 109.5 . . ?
H21B C21 H21C 109.5 . . ?
N7 C22 H22A 109.5 . . ?
N7 C22 H22B 109.5 . . ?
N7 C22 H22C 109.5 . . ?
H22A C22 H22B 109.5 . . ?
H22A C22 H22C 109.5 . . ?
H22B C22 H22C 109.5 . . ?
O1 C23 N7 125.3(5) . . ?
O1 C23 H23 117.4 . . ?
N7 C23 H23 117.4 . . ?
C25 N8 C24 117.1(3) . . ?
C26 N8 C24 121.6(3) . . ?
C26 N8 C25 121.1(3) . . ?
N8 C24 H24A 109.5 . . ?
N8 C24 H24B 109.5 . . ?
N8 C24 H24C 109.5 . . ?
H24A C24 H24B 109.5 . . ?
H24A C24 H24C 109.5 . . ?
H24B C24 H24C 109.5 . . ?
N8 C25 H25A 109.5 . . ?
N8 C25 H25B 109.5 . . ?
N8 C25 H25C 109.5 . . ?
H25A C25 H25B 109.5 . . ?
H25A C25 H25C 109.5 . . ?
H25B C25 H25C 109.5 . . ?
O2 C26 N8 124.0(4) . . ?
O2 C26 H26 118.0 . . ?
N8 C26 H26 118.0 . . ?

loop_
_geom_bond_atom_site_label_1
_geom_bond_atom_site_label_2
_geom_bond_distance
_geom_bond_site_symmetry_2
_geom_bond_publ_flag
Pd1 S2 2.2820(10) . ?
Pd1 S3 2.2752(9) . ?
Pd1 N3 1.977(2) . ?
Pd1 N4 1.978(3) . ?
S1 C1 1.774(6) . ?
S1 C2 1.753(4) . ?
S2 C8 1.777(3) . ?
S3 C11 1.778(3) . ?
S4 C15 1.767(4) . ?
S4 C18 1.782(6) . ?
N1 H1 0.8600 . ?
N1 C5 1.412(4) . ?
N1 C8 1.340(5) . ?
N2 N3 1.356(4) . ?
N2 C8 1.326(4) . ?
N3 C9 1.316(4) . ?
N4 N5 1.361(4) . ?
N4 C10 1.313(4) . ?
N5 C11 1.326(4) . ?
N6 H6 0.8600 . ?
N6 C11 1.338(4) . ?
N6 C12 1.411(4) . ?
C1 H1A 0.9600 . ?
C1 H1B 0.9600 . ?
C1 H1C 0.9600 . ?
C2 C3 1.395(5) . ?
C2 C7 1.384(5) . ?
C3 H3 0.9300 . ?
C3 C4 1.364(5) . ?
C4 H4 0.9300 . ?
C4 C5 1.391(5) . ?
C5 C6 1.390(5) . ?
C6 H6A 0.9300 . ?
C6 C7 1.382(5) . ?
C7 H7 0.9300 . ?
C9 C10 1.465(5) . ?
C9 C19 1.492(4) . ?
C10 C20 1.488(4) . ?
C12 C13 1.398(4) . ?
C12 C17 1.387(5) . ?
C13 H13 0.9300 . ?
C13 C14 1.386(5) . ?
C14 H14 0.9300 . ?
C14 C15 1.392(5) . ?
C15 C16 1.391(5) . ?
C16 H16 0.9300 . ?
C16 C17 1.377(5) . ?
C17 H17 0.9300 . ?
C18 H18A 0.9600 . ?
C18 H18B 0.9600 . ?
C18 H18C 0.9600 . ?
C19 H19A 0.9600 . ?
C19 H19B 0.9600 . ?
C19 H19C 0.9600 . ?
C20 H20A 0.9600 . ?
C20 H20B 0.9600 . ?
C20 H20C 0.9600 . ?
O1 C23 1.215(5) . ?
N7 C21 1.434(7) . ?
N7 C22 1.443(6) . ?
N7 C23 1.302(6) . ?
C21 H21A 0.9600 . ?
C21 H21B 0.9600 . ?
C21 H21C 0.9600 . ?
C22 H22A 0.9600 . ?
C22 H22B 0.9600 . ?
C22 H22C 0.9600 . ?
C23 H23 0.9300 . ?
O2 C26 1.227(5) . ?
N8 C24 1.452(5) . ?
N8 C25 1.430(5) . ?
N8 C26 1.318(4) . ?
C24 H24A 0.9600 . ?
C24 H24B 0.9600 . ?
C24 H24C 0.9600 . ?
C25 H25A 0.9600 . ?
C25 H25B 0.9600 . ?
C25 H25C 0.9600 . ?
C26 H26 0.9300 . ?

loop_
_geom_torsion_atom_site_label_1
_geom_torsion_atom_site_label_2
_geom_torsion_atom_site_label_3
_geom_torsion_atom_site_label_4
_geom_torsion
_geom_torsion_site_symmetry_1
_geom_torsion_site_symmetry_2
_geom_torsion_site_symmetry_3
_geom_torsion_site_symmetry_4
_geom_torsion_publ_flag
Pd1 S2 C8 N1 -179.1(2) . . . . ?
Pd1 S2 C8 N2 0.5(3) . . . . ?
Pd1 S3 C11 N5 6.9(3) . . . . ?
Pd1 S3 C11 N6 -173.4(2) . . . . ?
Pd1 N3 C9 C10 1.4(3) . . . . ?
Pd1 N3 C9 C19 -179.8(2) . . . . ?
Pd1 N4 N5 C11 -1.5(4) . . . . ?
Pd1 N4 C10 C9 0.6(3) . . . . ?
Pd1 N4 C10 C20 -178.2(2) . . . . ?
S1 C2 C3 C4 178.9(3) . . . . ?
S1 C2 C7 C6 -179.4(3) . . . . ?
S4 C15 C16 C17 -179.6(3) . . . . ?
N1 C5 C6 C7 179.6(3) . . . . ?
N2 N3 C9 C10 -179.4(2) . . . . ?
N2 N3 C9 C19 -0.5(5) . . . . ?
N3 N2 C8 S2 0.6(4) . . . . ?
N3 N2 C8 N1 -179.8(3) . . . . ?
N3 C9 C10 N4 -1.3(4) . . . . ?
N3 C9 C10 C20 177.4(3) . . . . ?
N4 N5 C11 S3 -4.5(4) . . . . ?
N4 N5 C11 N6 175.7(3) . . . . ?
N5 N4 C10 C9 177.3(2) . . . . ?
N5 N4 C10 C20 -1.4(5) . . . . ?
N6 C12 C13 C14 179.5(3) . . . . ?
N6 C12 C17 C16 -179.1(3) . . . . ?
C1 S1 C2 C3 167.9(3) . . . . ?
C1 S1 C2 C7 -13.6(4) . . . . ?
C2 C3 C4 C5 0.8(6) . . . . ?
C3 C2 C7 C6 -0.9(5) . . . . ?
C3 C4 C5 N1 179.8(3) . . . . ?
C3 C4 C5 C6 -1.3(5) . . . . ?
C4 C5 C6 C7 0.7(5) . . . . ?
C5 N1 C8 S2 174.7(3) . . . . ?
C5 N1 C8 N2 -4.9(5) . . . . ?
C5 C6 C7 C2 0.4(5) . . . . ?
C7 C2 C3 C4 0.3(5) . . . . ?
C8 N1 C5 C4 -167.8(3) . . . . ?
C8 N1 C5 C6 13.3(5) . . . . ?
C8 N2 N3 Pd1 -1.8(4) . . . . ?
C8 N2 N3 C9 179.0(3) . . . . ?
C10 N4 N5 C11 -177.8(3) . . . . ?
C11 N6 C12 C13 26.8(5) . . . . ?
C11 N6 C12 C17 -155.1(3) . . . . ?
C12 N6 C11 S3 179.3(3) . . . . ?
C12 N6 C11 N5 -0.9(5) . . . . ?
C12 C13 C14 C15 0.4(5) . . . . ?
C13 C12 C17 C16 -0.8(5) . . . . ?
C13 C14 C15 S4 180.0(3) . . . . ?
C13 C14 C15 C16 -2.6(5) . . . . ?
C14 C15 C16 C17 3.0(6) . . . . ?
C15 C16 C17 C12 -1.4(6) . . . . ?
C17 C12 C13 C14 1.3(5) . . . . ?
C18 S4 C15 C14 -144.3(3) . . . . ?
C18 S4 C15 C16 38.3(4) . . . . ?
C19 C9 C10 N4 179.8(3) . . . . ?
C19 C9 C10 C20 -1.4(5) . . . . ?
C21 N7 C23 O1 -3.6(8) . . . . ?
C22 N7 C23 O1 176.0(5) . . . . ?
C24 N8 C26 O2 -176.6(4) . . . . ?
C25 N8 C26 O2 -2.0(6) . . . . ?
